data_2107962
loop_
_publ_author_name
'Raghavaiah, P.'
'Kuladeep, R.'
'Narayana Rao, D.'
'Jyothi Lakshmi, A.'
'Srujana, P.'
'Subbalakshmi, J.'

_publ_section_title
;
 <i>Bis</i>-(1-(2-aminoethyl)piperidino), (2-(2-aminoethyl)pyridino) and
 (1-(2-aminoethyl)pyrrolidino)-substituted dicyanoquinodimethanes:
 consequences of flexible ethylene spacers with heterocyclic moieties and
 amine functionalities
;
_journal_issue 5
_journal_name_full 'Acta Crystallographica Section B'
_journal_page_first 709
_journal_page_last 715
_journal_paper_doi 10.1107/S2052520616009537
_journal_volume 72
_journal_year 2016
_chemical_formula_sum 'C24 H34 N6'
_chemical_formula_weight 406.57
_chemical_name_systematic
;
 ?
;
_space_group_crystal_system triclinic
_space_group_IT_number 2
_space_group_name_Hall '-P 1'
_space_group_name_H-M_alt 'P -1'
_symmetry_space_group_name_Hall '-P 1'
_symmetry_space_group_name_H-M 'P -1'
_atom_sites_solution_hydrogens geom
_audit_creation_method SHELXL-2013
_cell_angle_alpha 84.101(7)
_cell_angle_beta 87.035(7)
_cell_angle_gamma 73.903(9)
_cell_formula_units_Z 2
_cell_length_a 8.7977(9)
_cell_length_b 10.3488(10)
_cell_length_c 13.4887(10)
_cell_measurement_reflns_used 1536
_cell_measurement_temperature 293(2)
_cell_measurement_theta_max 25.4700
_cell_measurement_theta_min 3.2290
_cell_volume 1173.34(19)
_computing_cell_refinement
;
CrysAlisPro, Agilent Technologies,
Version 1.171.36.28 (release 01-02-2013 CrysAlis171 .NET)
(compiled Feb  1 2013,16:14:44)
;
_computing_data_collection
;
CrysAlisPro, Agilent Technologies,
Version 1.171.36.28 (release 01-02-2013 CrysAlis171 .NET)
(compiled Feb  1 2013,16:14:44)
;
_computing_data_reduction
;
CrysAlisPro, Agilent Technologies,
Version 1.171.36.28 (release 01-02-2013 CrysAlis171 .NET)
(compiled Feb  1 2013,16:14:44)
;
_computing_structure_refinement 'SHELXL-2013 (Sheldrick, 2013)'
_computing_structure_solution 'SHELXL-2013 (Sheldrick, 2013)'
_diffrn_ambient_temperature 293(2)
_diffrn_measured_fraction_theta_full 0.998
_diffrn_measured_fraction_theta_max 0.999
_diffrn_measurement_device_type 'Xcalibur, Eos, Gemini'
_diffrn_measurement_method '\w scans'
_diffrn_radiation_monochromator graphite
_diffrn_radiation_source 'Enhance (Mo) X-ray Source'
_diffrn_radiation_type MoK\a
_diffrn_radiation_wavelength 0.71073
_diffrn_reflns_av_R_equivalents 0.0251
_diffrn_reflns_limit_h_max 10
_diffrn_reflns_limit_h_min -10
_diffrn_reflns_limit_k_max 11
_diffrn_reflns_limit_k_min -12
_diffrn_reflns_limit_l_max 16
_diffrn_reflns_limit_l_min -16
_diffrn_reflns_number 8002
_diffrn_reflns_theta_full 25.242
_diffrn_reflns_theta_max 26.371
_diffrn_reflns_theta_min 2.880
_exptl_absorpt_coefficient_mu 0.071
_exptl_absorpt_correction_T_max 0.9777
_exptl_absorpt_correction_T_min 0.9709
_exptl_absorpt_correction_type multi-scan
_exptl_absorpt_process_details
;
CrysAlisPro, Agilent Technologies,
Version 1.171.36.28 (release 01-02-2013 CrysAlis171 .NET)
(compiled Feb  1 2013,16:14:44)
Empirical absorption correction using spherical harmonics,
 implemented in SCALE3 ABSPACK scaling algorithm.
;
_exptl_crystal_colour 'pale yellow'
_exptl_crystal_density_diffrn 1.151
_exptl_crystal_description block
_exptl_crystal_F_000 440
_exptl_crystal_size_max 0.420
_exptl_crystal_size_mid 0.340
_exptl_crystal_size_min 0.320
_refine_diff_density_max 0.247
_refine_diff_density_min -0.163
_refine_ls_extinction_method none
_refine_ls_goodness_of_fit_ref 1.015
_refine_ls_hydrogen_treatment constr
_refine_ls_matrix_type full
_refine_ls_number_parameters 271
_refine_ls_number_reflns 4780
_refine_ls_number_restraints 0
_refine_ls_restrained_S_all 1.015
_refine_ls_R_factor_all 0.1078
_refine_ls_R_factor_gt 0.0594
_refine_ls_shift/su_max 0.005
_refine_ls_shift/su_mean 0.001
_refine_ls_structure_factor_coef Fsqd
_refine_ls_weighting_details 'w=1/[\s^2^(Fo^2^)+(0.0610P)^2^+0.0759P] where P=(Fo^2^+2Fc^2^)/3'
_refine_ls_weighting_scheme calc
_refine_ls_wR_factor_gt 0.1274
_refine_ls_wR_factor_ref 0.1581
_reflns_number_gt 2796
_reflns_number_total 4780
_reflns_threshold_expression 'I > 2\s(I)'
_cod_data_source_file eb5046sup1.cif
_cod_data_source_block AEPiDQ
_cod_depositor_comments 'Adding full bibliography for 2107962--2107964.cif.'
_cod_database_code 2107962
_cod_database_fobs_code 2107962
_shelx_space_group_comment
;
The symmetry employed for this shelxl refinement is uniquely defined
by the following loop, which should always be used as a source of
symmetry information in preference to the above space-group names.
They are only intended as comments.
;
_shelx_estimated_absorpt_t_min 0.971
_shelx_estimated_absorpt_t_max 0.978
_shelxl_version_number 2.013

loop_
_space_group_symop_operation_xyz
'x, y, z'
'-x, -y, -z'

loop_
_atom_site_type_symbol
_atom_site_label
_atom_site_fract_x
_atom_site_fract_y
_atom_site_fract_z
_atom_site_U_iso_or_equiv
_atom_site_adp_type
_atom_site_calc_flag
_atom_site_occupancy
C C1 -0.0374(2) 1.0484(2) 0.22265(13) 0.0429(5) Uani d 1
C C2 0.0572(2) 1.0010(2) 0.13981(14) 0.0454(5) Uani d 1
H H2 0.0504 1.0577 0.0811 0.054 Uiso calc 1
C C3 0.1588(2) 0.8745(2) 0.14267(13) 0.0450(5) Uani d 1
H H3 0.2183 0.8465 0.0859 0.054 Uiso calc 1
C C4 0.1751(2) 0.7862(2) 0.22965(13) 0.0449(5) Uani d 1
C C5 0.0834(3) 0.8332(2) 0.31276(14) 0.0520(6) Uani d 1
H H5 0.0921 0.7770 0.3718 0.062 Uiso calc 1
C C6 -0.0187(3) 0.9599(2) 0.30956(14) 0.0511(5) Uani d 1
H H6 -0.0774 0.9879 0.3666 0.061 Uiso calc 1
C C7 -0.1462(2) 1.1801(2) 0.21789(14) 0.0486(5) Uani d 1
C C8 -0.2319(3) 1.2327(2) 0.30279(17) 0.0582(6) Uani d 1
C C9 -0.1675(3) 1.2633(2) 0.12842(17) 0.0592(6) Uani d 1
C C10 0.2735(2) 0.6475(2) 0.23155(14) 0.0465(5) Uani d 1
C C11 0.4196(3) 0.6444(2) 0.38231(14) 0.0628(7) Uani d 1
H H11A 0.4115 0.6025 0.4494 0.075 Uiso calc 1
H H11B 0.3646 0.7397 0.3817 0.075 Uiso calc 1
C C12 0.5904(3) 0.6281(2) 0.35371(16) 0.0683(7) Uani d 1
H H12A 0.6367 0.6717 0.3997 0.082 Uiso calc 1
H H12B 0.6464 0.5328 0.3594 0.082 Uiso calc 1
C C13 0.5784(3) 0.8314(3) 0.24415(19) 0.0787(8) Uani d 1
H H13A 0.6553 0.8563 0.2817 0.094 Uiso calc 1
H H13B 0.4742 0.8704 0.2727 0.094 Uiso calc 1
C C14 0.5851(4) 0.8875(3) 0.1377(2) 0.0948(9) Uani d 1
H H14A 0.5680 0.9845 0.1349 0.114 Uiso calc 1
H H14B 0.5012 0.8704 0.1016 0.114 Uiso calc 1
C C15 0.7426(4) 0.8250(4) 0.0881(2) 0.0979(10) Uani d 1
H H15A 0.7386 0.8537 0.0173 0.117 Uiso calc 1
H H15B 0.8248 0.8551 0.1162 0.117 Uiso calc 1
C C16 0.7808(4) 0.6736(4) 0.1037(2) 0.1061(11) Uani d 1
H H16A 0.8873 0.6345 0.0787 0.127 Uiso calc 1
H H16B 0.7083 0.6430 0.0662 0.127 Uiso calc 1
C C17 0.7683(3) 0.6253(3) 0.2125(2) 0.0867(9) Uani d 1
H H17A 0.7899 0.5277 0.2199 0.104 Uiso calc 1
H H17B 0.8464 0.6495 0.2495 0.104 Uiso calc 1
C C18 0.3939(3) 0.4551(2) 0.13282(15) 0.0599(6) Uani d 1
H H18A 0.4900 0.4471 0.1681 0.072 Uiso calc 1
H H18B 0.4209 0.4560 0.0622 0.072 Uiso calc 1
C C19 0.3369(3) 0.3329(2) 0.16403(15) 0.0676(7) Uani d 1
H H19A 0.2400 0.3410 0.1297 0.081 Uiso calc 1
H H19B 0.4154 0.2535 0.1436 0.081 Uiso calc 1
C C20 0.1396(3) 0.3632(2) 0.29706(17) 0.0652(6) Uani d 1
H H20A 0.0818 0.3103 0.2673 0.078 Uiso calc 1
H H20B 0.1003 0.4565 0.2698 0.078 Uiso calc 1
C C21 0.1108(3) 0.3539(3) 0.40868(18) 0.0798(8) Uani d 1
H H21A 0.1629 0.4114 0.4382 0.096 Uiso calc 1
H H21B -0.0018 0.3854 0.4234 0.096 Uiso calc 1
C C22 0.1729(4) 0.2115(3) 0.45301(19) 0.0865(9) Uani d 1
H H22A 0.1096 0.1567 0.4316 0.104 Uiso calc 1
H H22B 0.1645 0.2088 0.5251 0.104 Uiso calc 1
C C23 0.3432(4) 0.1543(3) 0.42152(17) 0.0818(8) Uani d 1
H H23A 0.3769 0.0588 0.4440 0.098 Uiso calc 1
H H23B 0.4088 0.1989 0.4531 0.098 Uiso calc 1
C C24 0.3668(3) 0.1724(2) 0.30946(16) 0.0662(7) Uani d 1
H H24A 0.4786 0.1407 0.2924 0.079 Uiso calc 1
H H24B 0.3119 0.1187 0.2781 0.079 Uiso calc 1
N N1 -0.2989(3) 1.2740(2) 0.37300(17) 0.0897(8) Uani d 1
N N2 -0.1808(3) 1.3275(2) 0.05323(15) 0.0895(8) Uani d 1
N N3 0.3458(2) 0.58211(17) 0.31300(11) 0.0535(5) Uani d 1
H H3A 0.3495 0.4982 0.3258 0.064 Uiso calc 1
N N4 0.6107(2) 0.68575(18) 0.25270(13) 0.0565(5) Uani d 1
N N5 0.2814(2) 0.58337(17) 0.15090(11) 0.0517(5) Uani d 1
H H5A 0.2143 0.6206 0.1052 0.062 Uiso calc 1
N N6 0.3069(2) 0.31415(16) 0.27187(11) 0.0489(4) Uani d 1

loop_
_atom_site_aniso_label
_atom_site_aniso_U_11
_atom_site_aniso_U_22
_atom_site_aniso_U_33
_atom_site_aniso_U_12
_atom_site_aniso_U_13
_atom_site_aniso_U_23
C1 0.0453(13) 0.0423(12) 0.0450(11) -0.0184(10) 0.0020(9) -0.0056(9)
C2 0.0539(13) 0.0427(12) 0.0401(10) -0.0159(10) 0.0012(9) -0.0006(9)
C3 0.0506(13) 0.0443(12) 0.0401(10) -0.0143(10) 0.0062(9) -0.0043(9)
C4 0.0504(13) 0.0415(12) 0.0416(11) -0.0131(10) 0.0037(9) 0.0002(9)
C5 0.0607(15) 0.0480(13) 0.0441(11) -0.0143(12) 0.0099(10) 0.0037(10)
C6 0.0553(14) 0.0502(13) 0.0474(12) -0.0159(11) 0.0124(10) -0.0050(10)
C7 0.0505(14) 0.0449(12) 0.0492(12) -0.0098(11) -0.0005(10) -0.0086(10)
C8 0.0583(15) 0.0486(14) 0.0655(14) -0.0110(12) 0.0045(12) -0.0089(12)
C9 0.0694(16) 0.0457(14) 0.0549(14) 0.0024(12) -0.0100(11) -0.0161(11)
C10 0.0563(14) 0.0418(12) 0.0406(11) -0.0155(11) 0.0056(9) 0.0029(9)
C11 0.089(2) 0.0550(14) 0.0378(11) -0.0081(13) -0.0089(11) -0.0022(10)
C12 0.081(2) 0.0554(15) 0.0612(14) -0.0013(13) -0.0276(13) -0.0082(11)
C13 0.077(2) 0.0580(17) 0.0947(19) -0.0093(14) 0.0126(15) -0.0116(14)
C14 0.090(2) 0.085(2) 0.109(2) -0.0342(19) 0.0106(18) 0.0142(17)
C15 0.093(2) 0.130(3) 0.094(2) -0.069(2) 0.0180(17) -0.021(2)
C16 0.095(3) 0.126(3) 0.109(3) -0.042(2) 0.0354(19) -0.048(2)
C17 0.066(2) 0.077(2) 0.114(2) -0.0063(15) 0.0021(16) -0.0365(17)
C18 0.0763(17) 0.0506(14) 0.0448(12) -0.0062(12) 0.0106(11) -0.0049(10)
C19 0.103(2) 0.0474(14) 0.0500(13) -0.0157(14) 0.0006(12) -0.0077(11)
C20 0.0600(17) 0.0604(15) 0.0749(16) -0.0155(13) -0.0120(12) -0.0023(12)
C21 0.0629(18) 0.096(2) 0.0850(18) -0.0310(17) 0.0184(14) -0.0136(16)
C22 0.100(2) 0.102(2) 0.0688(16) -0.053(2) 0.0063(15) 0.0043(16)
C23 0.112(3) 0.0641(17) 0.0661(16) -0.0236(17) -0.0220(15) 0.0157(13)
C24 0.0847(19) 0.0428(13) 0.0656(14) -0.0082(13) -0.0128(13) 0.0005(11)
N1 0.0970(19) 0.0830(17) 0.0848(15) -0.0157(14) 0.0296(14) -0.0285(13)
N2 0.128(2) 0.0617(15) 0.0560(12) 0.0143(14) -0.0160(13) -0.0060(11)
N3 0.0768(14) 0.0411(10) 0.0413(9) -0.0173(10) -0.0019(9) 0.0055(8)
N4 0.0536(12) 0.0535(12) 0.0603(11) -0.0072(9) -0.0064(9) -0.0133(9)
N5 0.0640(13) 0.0443(10) 0.0421(9) -0.0082(9) -0.0009(8) -0.0010(8)
N6 0.0566(12) 0.0387(10) 0.0476(9) -0.0074(9) -0.0028(8) -0.0013(8)

loop_
_atom_type_symbol
_atom_type_description
_atom_type_scat_dispersion_real
_atom_type_scat_dispersion_imag
_atom_type_scat_source
C C 0.0033 0.0016 'International Tables Vol C Tables 4.2.6.8 and 6.1.1.4'
H H 0.0000 0.0000 'International Tables Vol C Tables 4.2.6.8 and 6.1.1.4'
N N 0.0061 0.0033 'International Tables Vol C Tables 4.2.6.8 and 6.1.1.4'

loop_
_geom_angle_atom_site_label_1
_geom_angle_atom_site_label_2
_geom_angle_atom_site_label_3
_geom_angle
C6 C1 C2 116.28(19)
C6 C1 C7 122.19(17)
C2 C1 C7 121.54(18)
C3 C2 C1 122.13(18)
C3 C2 H2 118.9
C1 C2 H2 118.9
C2 C3 C4 121.06(18)
C2 C3 H3 119.5
C4 C3 H3 119.5
C5 C4 C3 117.21(19)
C5 C4 C10 121.01(17)
C3 C4 C10 121.60(17)
C6 C5 C4 121.59(19)
C6 C5 H5 119.2
C4 C5 H5 119.2
C5 C6 C1 121.71(18)
C5 C6 H6 119.1
C1 C6 H6 119.1
C9 C7 C8 117.6(2)
C9 C7 C1 120.59(18)
C8 C7 C1 121.83(18)
N1 C8 C7 178.6(3)
N2 C9 C7 177.3(3)
N5 C10 N3 119.60(19)
N5 C10 C4 118.21(18)
N3 C10 C4 122.04(18)
N3 C11 C12 110.41(17)
N3 C11 H11A 109.6
C12 C11 H11A 109.6
N3 C11 H11B 109.6
C12 C11 H11B 109.6
H11A C11 H11B 108.1
N4 C12 C11 112.23(18)
N4 C12 H12A 109.2
C11 C12 H12A 109.2
N4 C12 H12B 109.2
C11 C12 H12B 109.2
H12A C12 H12B 107.9
N4 C13 C14 111.5(2)
N4 C13 H13A 109.3
C14 C13 H13A 109.3
N4 C13 H13B 109.3
C14 C13 H13B 109.3
H13A C13 H13B 108.0
C13 C14 C15 111.5(3)
C13 C14 H14A 109.3
C15 C14 H14A 109.3
C13 C14 H14B 109.3
C15 C14 H14B 109.3
H14A C14 H14B 108.0
C16 C15 C14 109.9(2)
C16 C15 H15A 109.7
C14 C15 H15A 109.7
C16 C15 H15B 109.7
C14 C15 H15B 109.7
H15A C15 H15B 108.2
C15 C16 C17 111.5(2)
C15 C16 H16A 109.3
C17 C16 H16A 109.3
C15 C16 H16B 109.3
C17 C16 H16B 109.3
H16A C16 H16B 108.0
N4 C17 C16 110.4(2)
N4 C17 H17A 109.6
C16 C17 H17A 109.6
N4 C17 H17B 109.6
C16 C17 H17B 109.6
H17A C17 H17B 108.1
N5 C18 C19 114.91(19)
N5 C18 H18A 108.5
C19 C18 H18A 108.5
N5 C18 H18B 108.5
C19 C18 H18B 108.5
H18A C18 H18B 107.5
N6 C19 C18 113.25(17)
N6 C19 H19A 108.9
C18 C19 H19A 108.9
N6 C19 H19B 108.9
C18 C19 H19B 108.9
H19A C19 H19B 107.7
N6 C20 C21 111.23(19)
N6 C20 H20A 109.4
C21 C20 H20A 109.4
N6 C20 H20B 109.4
C21 C20 H20B 109.4
H20A C20 H20B 108.0
C22 C21 C20 110.6(2)
C22 C21 H21A 109.5
C20 C21 H21A 109.5
C22 C21 H21B 109.5
C20 C21 H21B 109.5
H21A C21 H21B 108.1
C21 C22 C23 110.7(2)
C21 C22 H22A 109.5
C23 C22 H22A 109.5
C21 C22 H22B 109.5
C23 C22 H22B 109.5
H22A C22 H22B 108.1
C22 C23 C24 111.8(2)
C22 C23 H23A 109.3
C24 C23 H23A 109.3
C22 C23 H23B 109.3
C24 C23 H23B 109.3
H23A C23 H23B 107.9
N6 C24 C23 110.84(18)
N6 C24 H24A 109.5
C23 C24 H24A 109.5
N6 C24 H24B 109.5
C23 C24 H24B 109.5
H24A C24 H24B 108.1
C10 N3 C11 123.69(17)
C10 N3 H3A 118.2
C11 N3 H3A 118.2
C13 N4 C12 113.35(18)
C13 N4 C17 110.1(2)
C12 N4 C17 111.2(2)
C10 N5 C18 125.53(18)
C10 N5 H5A 117.2
C18 N5 H5A 117.2
C20 N6 C24 110.12(18)
C20 N6 C19 111.45(18)
C24 N6 C19 110.93(16)

loop_
_geom_bond_atom_site_label_1
_geom_bond_atom_site_label_2
_geom_bond_distance
C1 C6 1.399(3)
C1 C2 1.405(3)
C1 C7 1.429(3)
C2 C3 1.363(3)
C2 H2 0.9300
C3 C4 1.399(3)
C3 H3 0.9300
C4 C5 1.394(3)
C4 C10 1.455(3)
C5 C6 1.366(3)
C5 H5 0.9300
C6 H6 0.9300
C7 C9 1.397(3)
C7 C8 1.409(3)
C8 N1 1.146(3)
C9 N2 1.147(3)
C10 N5 1.321(2)
C10 N3 1.323(2)
C11 N3 1.460(3)
C11 C12 1.499(3)
C11 H11A 0.9700
C11 H11B 0.9700
C12 N4 1.453(3)
C12 H12A 0.9700
C12 H12B 0.9700
C13 N4 1.447(3)
C13 C14 1.497(3)
C13 H13A 0.9700
C13 H13B 0.9700
C14 C15 1.510(4)
C14 H14A 0.9700
C14 H14B 0.9700
C15 C16 1.504(4)
C15 H15A 0.9700
C15 H15B 0.9700
C16 C17 1.509(4)
C16 H16A 0.9700
C16 H16B 0.9700
C17 N4 1.456(3)
C17 H17A 0.9700
C17 H17B 0.9700
C18 N5 1.454(3)
C18 C19 1.500(3)
C18 H18A 0.9700
C18 H18B 0.9700
C19 N6 1.468(2)
C19 H19A 0.9700
C19 H19B 0.9700
C20 N6 1.452(3)
C20 C21 1.511(3)
C20 H20A 0.9700
C20 H20B 0.9700
C21 C22 1.495(4)
C21 H21A 0.9700
C21 H21B 0.9700
C22 C23 1.507(4)
C22 H22A 0.9700
C22 H22B 0.9700
C23 C24 1.514(3)
C23 H23A 0.9700
C23 H23B 0.9700
C24 N6 1.461(3)
C24 H24A 0.9700
C24 H24B 0.9700
N3 H3A 0.8600
N5 H5A 0.8600
